data_2008007
loop_
_publ_author_name
'Zhou, Ping'
'Xue, Feng'
'Au-Yeung, Steve C. F.'

_publ_section_title
;
 Potassium Hexacyanocobaltate, a Redetermination
;
_journal_issue 12
_journal_name_full 'Acta Crystallographica Section C'
_journal_page_first IUC9800062
_journal_paper_doi 10.1107/S0108270198099193
_journal_volume 54
_journal_year 1998
_chemical_formula_iupac 'K3 [Co (C1 N1)6]'
_chemical_formula_sum 'C6 Co K3 N6'
_chemical_formula_weight 332.35
_chemical_name_systematic
;
 ?
;
_space_group_IT_number 14
_symmetry_cell_setting monoclinic
_symmetry_space_group_name_Hall '-P 2ybc'
_symmetry_space_group_name_H-M 'P 1 21/c 1'
_audit_creation_method SHELXL-97
_cell_angle_alpha 90.00
_cell_angle_beta 107.39(3)
_cell_angle_gamma 90.00
_cell_formula_units_Z 2
_cell_length_a 7.0010(10)
_cell_length_b 10.356(2)
_cell_length_c 8.367(2)
_cell_measurement_reflns_used 25
_cell_measurement_temperature 293(2)
_cell_measurement_theta_max 15
_cell_measurement_theta_min 5
_cell_volume 578.9(2)
_computing_cell_refinement 'MSC/AFC Diffractometer Control Software'
_computing_data_collection
;
MSC/AFC Diffractometer Control Software
(Molecular Structure Corporation, 1995)
;
_computing_data_reduction 'MSC/AFC Diffractometer Control Software'
_computing_molecular_graphics 'SHELXTL/PC (Sheldrick, 1993)'
_computing_structure_refinement 'SHELXL97 (Sheldrick, 1997)'
_computing_structure_solution 'SHELXS97 (Sheldrick, 1990)'
_diffrn_ambient_temperature 293(2)
_diffrn_measured_fraction_theta_full 0.891
_diffrn_measured_fraction_theta_max 0.891
_diffrn_measurement_device_type
;
Rigaku AFC7R four-circle diffractometer
;
_diffrn_measurement_method '\w scan'
_diffrn_radiation_monochromator graphite
_diffrn_radiation_source 'Rigaku RU-200 rotating-anode generator powered at 50 kV and 90 mA'
_diffrn_radiation_type MoK\a
_diffrn_radiation_wavelength 0.71073
_diffrn_reflns_av_R_equivalents 0.013
_diffrn_reflns_av_sigmaI/netI 0.0543
_diffrn_reflns_limit_h_max 9
_diffrn_reflns_limit_h_min 0
_diffrn_reflns_limit_k_max 13
_diffrn_reflns_limit_k_min 0
_diffrn_reflns_limit_l_max 10
_diffrn_reflns_limit_l_min -10
_diffrn_reflns_number 1330
_diffrn_reflns_theta_full 27.47
_diffrn_reflns_theta_max 27.47
_diffrn_reflns_theta_min 3.05
_diffrn_standards_decay_% -0.691
_diffrn_standards_interval_count 150
_diffrn_standards_number 3
_exptl_absorpt_coefficient_mu 2.538
_exptl_absorpt_correction_T_max 0.362
_exptl_absorpt_correction_T_min 0.328
_exptl_absorpt_correction_type '\y scan (Molecular Structure Corporation, 1995)'
_exptl_crystal_colour Colourless
_exptl_crystal_density_diffrn 1.907
_exptl_crystal_density_method 'not measured'
_exptl_crystal_description Prism
_exptl_crystal_F_000 324
_exptl_crystal_size_max 0.50
_exptl_crystal_size_mid 0.45
_exptl_crystal_size_min 0.40
_refine_diff_density_max 0.839
_refine_diff_density_min -0.514
_refine_ls_extinction_coef 0.037(3)
_refine_ls_extinction_method SHELXL97
_refine_ls_goodness_of_fit_ref 1.081
_refine_ls_hydrogen_treatment mixed
_refine_ls_matrix_type full
_refine_ls_number_parameters 77
_refine_ls_number_reflns 1240
_refine_ls_number_restraints 0
_refine_ls_restrained_S_all 1.081
_refine_ls_R_factor_all 0.053
_refine_ls_R_factor_gt 0.041
_refine_ls_shift/su_max <0.001
_refine_ls_shift/su_mean 0.000
_refine_ls_structure_factor_coef Fsqd
_refine_ls_weighting_details 'w = 1/[\s^2^(Fo^2^)+(0.0205P)^2^+0.0969P] where P = (Fo^2^+2Fc^2^)/3'
_refine_ls_weighting_scheme calc
_refine_ls_wR_factor_ref 0.100
_reflns_number_gt 958
_reflns_number_total 1240
_reflns_threshold_expression >2sigma(I)
_cod_data_source_file qa0043.cif
_cod_data_source_block qa0043
_cod_depositor_comments
;
The following automatic conversions were performed:
'_symmetry_cell_setting' value 'Monoclinic' changed to 'monoclinic'
according to '/home/saulius/struct/CIF-dictionaries/cif_core.dic'
dictionary named 'cif_core.dic' version 2.4.1 from 2010-06-29.

Automatic conversion script
Id: cif_fix_enum 1527 2010-12-29 10:47:43Z saulius 

The following automatic conversions were performed:

'_symmetry_cell_setting' value 'Monoclinic' changed to 'monoclinic'
according to /home/saulius/struct/CIF-dictionaries/cif_core.dic
dictionary named 'cif_core.dic' version 2.4.1 from 2010-06-29.

Automatic conversion script
Id: cif_fix_values 1715 2011-07-08 13:25:40Z adriana 

The following automatic conversions were performed:

'_refine_ls_weighting_scheme' value 'calc w =
1/[\s^2^(Fo^2^)+(0.0205P)^2^+0.0969P] where P = (Fo^2^+2Fc^2^)/3' was
changed to 'calc'. New tag '_refine_ls_weighting_details' was
created. The value of the new tag was set to 'w =
1/[\s^2^(Fo^2^)+(0.0205P)^2^+0.0969P] where P = (Fo^2^+2Fc^2^)/3'.

Automatic conversion script
Id: cif_fix_values 3143 2015-03-26 13:38:13Z robertas 
;
_cod_original_cell_volume 578.9(3)
_cod_original_sg_symbol_H-M 'P 21/c'
_cod_database_code 2008007

loop_
_symmetry_equiv_pos_as_xyz
'x, y, z'
'-x, y+1/2, -z+1/2'
'-x, -y, -z'
'x, -y-1/2, z-1/2'

loop_
_atom_site_label
_atom_site_fract_x
_atom_site_fract_y
_atom_site_fract_z
_atom_site_U_iso_or_equiv
_atom_site_adp_type
_atom_site_calc_flag
_atom_site_refinement_flags
_atom_site_occupancy
_atom_site_disorder_assembly
_atom_site_disorder_group
_atom_site_type_symbol
K1 0.50239(14) 0.76583(11) 0.12552(11) 0.0493(3) Uani d . 1 . . K
K2 0 0 0 0.0272(3) Uani d S 1 . . K
Co1 0 0.5000 0 0.0265(3) Uani d S 1 . . Co
C1 0.1845(5) 0.5513(4) 0.2075(4) 0.0371(8) Uani d . 1 . . C
C2 -0.1838(5) 0.4462(4) 0.1134(4) 0.0376(8) Uani d . 1 . . C
C3 0.1198(6) 0.3325(4) 0.0285(5) 0.0373(8) Uani d . 1 . . C
N1 0.2965(5) 0.5806(3) 0.3299(4) 0.0426(8) Uani d . 1 . . N
N2 -0.2936(5) 0.4134(4) 0.1815(4) 0.0424(8) Uani d . 1 . . N
N3 0.1974(5) 0.2403(3) 0.0485(4) 0.0416(8) Uani d . 1 . . N

loop_
_atom_site_aniso_label
_atom_site_aniso_U_11
_atom_site_aniso_U_22
_atom_site_aniso_U_33
_atom_site_aniso_U_12
_atom_site_aniso_U_13
_atom_site_aniso_U_23
K1 0.0339(5) 0.0865(8) 0.0280(4) 0.0048(4) 0.0100(4) -0.0001(4)
K2 0.0296(6) 0.0305(6) 0.0225(5) -0.0021(4) 0.0093(4) -0.0005(4)
Co1 0.0280(4) 0.0286(4) 0.0236(4) -0.0004(2) 0.0085(3) -0.0003(2)
C1 0.0359(18) 0.043(2) 0.0321(18) -0.0039(17) 0.0104(16) -0.0026(16)
C2 0.0382(19) 0.043(2) 0.0318(18) -0.0029(16) 0.0107(15) -0.0013(16)
C3 0.0339(18) 0.043(2) 0.0350(18) -0.0051(17) 0.0099(15) -0.0011(16)
N1 0.0398(17) 0.053(2) 0.0345(17) -0.0058(16) 0.0109(15) -0.0042(16)
N2 0.0339(16) 0.058(2) 0.0363(16) -0.0086(15) 0.0116(14) 0.0002(16)
N3 0.0378(19) 0.045(2) 0.0418(19) 0.0049(15) 0.0119(15) 0.0020(14)

loop_
_atom_type_symbol
_atom_type_description
_atom_type_scat_dispersion_real
_atom_type_scat_dispersion_imag
_atom_type_scat_source
C C 0.0033 0.0016 'International Tables Vol C Tables 4.2.6.8 and 6.1.1.4'
N N 0.0061 0.0033 'International Tables Vol C Tables 4.2.6.8 and 6.1.1.4'
K K 0.2009 0.2494 'International Tables Vol C Tables 4.2.6.8 and 6.1.1.4'
Co Co 0.3494 0.9721 'International Tables Vol C Tables 4.2.6.8 and 6.1.1.4'

loop_
_geom_angle_atom_site_label_1
_geom_angle_atom_site_label_2
_geom_angle_atom_site_label_3
_geom_angle_site_symmetry_1
_geom_angle_site_symmetry_3
_geom_angle
N3 K1 N2 3_665 2 148.28(11)
N3 K1 N3 3_665 2_655 92.27(10)
N2 K1 N3 2 2_655 82.53(10)
N3 K1 N1 3_665 4_575 80.52(10)
N2 K1 N1 2 4_575 88.93(10)
N3 K1 N1 2_655 4_575 150.88(10)
N3 K1 N2 3_665 3_565 78.85(9)
N2 K1 N2 2 3_565 124.97(12)
N3 K1 N2 2_655 3_565 137.57(10)
N1 K1 N2 4_575 3_565 68.94(10)
N3 K1 N1 3_665 . 140.34(10)
N2 K1 N1 2 . 68.67(10)
N3 K1 N1 2_655 . 76.05(9)
N1 K1 N1 4_575 . 126.30(12)
N2 K1 N1 3_565 . 84.76(9)
N3 K2 N3 3 . 180.0
N3 K2 N1 3 4_565 93.77(10)
N3 K2 N1 . 4_565 86.23(10)
N3 K2 N1 3 2_545 86.23(10)
N3 K2 N1 . 2_545 93.77(10)
N1 K2 N1 4_565 2_545 180.0
N3 K2 N2 3 2_545 92.33(10)
N3 K2 N2 . 2_545 87.67(10)
N1 K2 N2 4_565 2_545 87.13(9)
N1 K2 N2 2_545 2_545 92.87(9)
N3 K2 N2 3 4_565 87.67(10)
N3 K2 N2 . 4_565 92.33(10)
N1 K2 N2 4_565 4_565 92.87(9)
N1 K2 N2 2_545 4_565 87.13(9)
N2 K2 N2 2_545 4_565 180.0
C2 Co1 C2 3_565 . 180.0
C2 Co1 C1 3_565 . 89.83(15)
C2 Co1 C1 . . 90.17(15)
C2 Co1 C1 3_565 3_565 90.17(15)
C2 Co1 C1 . 3_565 89.83(15)
C1 Co1 C1 . 3_565 180.0
C2 Co1 C3 3_565 . 89.48(17)
C2 Co1 C3 . . 90.52(17)
C1 Co1 C3 . . 89.25(17)
C1 Co1 C3 3_565 . 90.75(17)
C2 Co1 C3 3_565 3_565 90.52(17)
C2 Co1 C3 . 3_565 89.48(17)
C1 Co1 C3 . 3_565 90.75(17)
C1 Co1 C3 3_565 3_565 89.25(17)
C3 Co1 C3 . 3_565 180.0
N1 C1 Co1 . . 178.8(4)
N2 C2 Co1 . . 179.7(4)
N3 C3 Co1 . . 176.2(4)
C1 N1 K1 . 4_576 160.7(3)
C1 N1 K2 . 2 87.9(3)
K1 N1 K2 4_576 2 89.19(9)
C1 N1 K1 . . 88.7(3)
K1 N1 K1 4_576 . 86.49(9)
K2 N1 K1 2 . 157.00(13)
C2 N2 K1 . 2_545 163.9(3)
C2 N2 K2 . 2 88.3(2)
K1 N2 K2 2_545 2 89.34(9)
C2 N2 K1 . 3_565 89.2(3)
K1 N2 K1 2_545 3_565 87.44(9)
K2 N2 K1 2 3_565 159.24(13)
C3 N3 K2 . . 123.6(3)
C3 N3 K1 . 3_665 110.3(3)
K2 N3 K1 . 3_665 107.87(11)
C3 N3 K1 . 2_645 104.6(3)
K2 N3 K1 . 2_645 113.60(12)
K1 N3 K1 3_665 2_645 92.50(10)

loop_
_geom_bond_atom_site_label_1
_geom_bond_atom_site_label_2
_geom_bond_site_symmetry_2
_geom_bond_distance
_geom_bond_publ_flag
K1 N3 3_665 2.894(4) ?
K1 N2 2 2.914(3) ?
K1 N3 2_655 2.915(4) ?
K1 N1 4_575 2.932(3) ?
K1 N2 3_565 3.152(3) ?
K1 N1 . 3.187(3) ?
K2 N3 3 2.817(3) ?
K2 N3 . 2.817(3) ?
K2 N1 4_565 2.966(3) ?
K2 N1 2_545 2.966(3) ?
K2 N2 2_545 2.976(3) ?
K2 N2 4_565 2.976(3) ?
Co1 C2 3_565 1.896(4) ?
Co1 C2 . 1.896(4) ?
Co1 C1 . 1.904(4) ?
Co1 C1 3_565 1.904(4) ?
Co1 C3 . 1.911(4) ?
Co1 C3 3_565 1.911(4) ?
C1 N1 . 1.129(5) ?
C2 N2 . 1.137(5) ?
C3 N3 . 1.086(5) ?
N1 K1 4_576 2.932(3) ?
N1 K2 2 2.966(3) ?
N2 K1 2_545 2.914(3) ?
N2 K2 2 2.976(3) ?
N2 K1 3_565 3.152(3) ?
N3 K1 3_665 2.894(4) ?
N3 K1 2_645 2.915(4) ?
